data_7109394
loop_
_publ_author_name
P.S.Salini
K.S.Anju
M.L.P.Reddy
'A. Srinivasan'

_publ_section_title
;
 Syntheses of normal, expanded, strapped and N-confused calixbenzophyrins
 from a single starting material
;
_journal_name_full Chem.Commun.
_journal_page_first 5769
_journal_paper_doi 10.1039/c3cc41601a
_journal_volume 49
_journal_year 2013
_chemical_formula_sum 'C54 H42 F10 N4'
_chemical_formula_weight 936.92
_chemical_name_systematic
;
?
;
_space_group_IT_number 2
_symmetry_cell_setting triclinic
_symmetry_space_group_name_Hall '-P 1'
_symmetry_space_group_name_H-M 'P -1'
_atom_sites_solution_hydrogens geom
_atom_sites_solution_primary direct
_atom_sites_solution_secondary difmap
_audit_creation_method SHELXL-97
_cell_angle_alpha 103.975(2)
_cell_angle_beta 94.023(2)
_cell_angle_gamma 103.426(2)
_cell_formula_units_Z 1
_cell_length_a 10.7122(4)
_cell_length_b 10.8416(5)
_cell_length_c 11.2497(5)
_cell_measurement_reflns_used 3809
_cell_measurement_temperature 293(2)
_cell_measurement_theta_max 21.2
_cell_measurement_theta_min 2.7
_cell_volume 1222.11(9)
_computing_cell_refinement 'APEX2/SAINT (Bruker, 2004)'
_computing_data_collection 'APEX2 (Bruker, 2004)'
_computing_data_reduction 'SAINT/XPREP (Bruker, 2004)'
_computing_molecular_graphics 'ORTEP3 (Farrugia, 1997) and Mercury (Bruno et al., 2002)'
_computing_publication_material 'SHELXL-97 (Sheldrick, 2008)'
_computing_structure_refinement 'SHELXL-97 (Sheldrick, 2008)'
_computing_structure_solution 'SIR92 (Altornare et al., 1993)'
_diffrn_ambient_temperature 293(2)
_diffrn_measured_fraction_theta_full 0.987
_diffrn_measured_fraction_theta_max 0.987
_diffrn_measurement_device_type 'Bruker axs kappa apex2 CCD Diffractometer'
_diffrn_measurement_method '\w and \f scan'
_diffrn_radiation_monochromator graphite
_diffrn_radiation_source 'fine-focus sealed tube'
_diffrn_radiation_type MoK\a
_diffrn_radiation_wavelength 0.71073
_diffrn_reflns_av_R_equivalents 0.0336
_diffrn_reflns_av_sigmaI/netI 0.0281
_diffrn_reflns_limit_h_max 11
_diffrn_reflns_limit_h_min -11
_diffrn_reflns_limit_k_max 11
_diffrn_reflns_limit_k_min -11
_diffrn_reflns_limit_l_max 11
_diffrn_reflns_limit_l_min -11
_diffrn_reflns_number 14183
_diffrn_reflns_theta_full 21.88
_diffrn_reflns_theta_max 21.88
_diffrn_reflns_theta_min 1.88
_diffrn_standards_decay_% 0
_exptl_absorpt_coefficient_mu 0.102
_exptl_absorpt_correction_T_max 0.972
_exptl_absorpt_correction_T_min 0.952
_exptl_absorpt_correction_type multi-scan
_exptl_absorpt_process_details 'SADABS (Bruker, 1999)'
_exptl_crystal_colour 'pale yellow'
_exptl_crystal_density_diffrn 1.273
_exptl_crystal_density_method 'not measured'
_exptl_crystal_description block
_exptl_crystal_F_000 484
_exptl_crystal_size_max 0.30
_exptl_crystal_size_mid 0.20
_exptl_crystal_size_min 0.20
_refine_diff_density_max 0.173
_refine_diff_density_min -0.134
_refine_diff_density_rms 0.039
_refine_ls_extinction_coef 0.0087(18)
_refine_ls_extinction_expression Fc^*^=kFc[1+0.001xFc^2^\l^3^/sin(2\q)]^-1/4^
_refine_ls_extinction_method SHELXL
_refine_ls_goodness_of_fit_ref 1.053
_refine_ls_hydrogen_treatment mixed
_refine_ls_matrix_type full
_refine_ls_number_parameters 316
_refine_ls_number_reflns 2916
_refine_ls_number_restraints 0
_refine_ls_restrained_S_all 1.053
_refine_ls_R_factor_all 0.0609
_refine_ls_R_factor_gt 0.0398
_refine_ls_shift/su_max 0.000
_refine_ls_shift/su_mean 0.000
_refine_ls_structure_factor_coef Fsqd
_refine_ls_weighting_details 'calc w=1/[\s^2^(Fo^2^)+(0.0556P)^2^+0.4283P] where P=(Fo^2^+2Fc^2^)/3'
_refine_ls_weighting_scheme calc
_refine_ls_wR_factor_gt 0.1000
_refine_ls_wR_factor_ref 0.1192
_reflns_number_gt 2187
_reflns_number_total 2916
_reflns_threshold_expression >2sigma(I)
_cod_data_source_file c3cc41601a.txt
_cod_data_source_block shelxl
_cod_original_sg_symbol_H-M P-1
_cod_database_code 7109394

loop_
_symmetry_equiv_pos_as_xyz
'x, y, z'
'-x, -y, -z'

loop_
_atom_site_label
_atom_site_type_symbol
_atom_site_fract_x
_atom_site_fract_y
_atom_site_fract_z
_atom_site_U_iso_or_equiv
_atom_site_adp_type
_atom_site_occupancy
_atom_site_symmetry_multiplicity
_atom_site_calc_flag
_atom_site_refinement_flags
C1 C 0.0437(3) 0.0081(3) 0.1824(3) 0.0638(8) Uani 1 1 d .
C2 C -0.0613(3) -0.0917(3) 0.1835(4) 0.0824(10) Uani 1 1 d .
C3 C -0.1292(3) -0.0803(3) 0.2813(4) 0.0775(10) Uani 1 1 d .
C4 C -0.0927(3) 0.0287(3) 0.3772(3) 0.0644(8) Uani 1 1 d .
C5 C 0.0122(3) 0.1276(3) 0.3740(3) 0.0537(7) Uani 1 1 d .
C6 C 0.0828(2) 0.1212(3) 0.2767(2) 0.0462(7) Uani 1 1 d .
C7 C 0.1942(2) 0.2315(2) 0.2729(2) 0.0423(6) Uani 1 1 d .
C8 C 0.1691(2) 0.3331(3) 0.2318(2) 0.0436(7) Uani 1 1 d .
C9 C 0.0469(3) 0.3510(3) 0.1884(2) 0.0559(8) Uani 1 1 d .
H9 H -0.0342 0.2935 0.1813 0.067 Uiso 1 1 calc R
C10 C 0.0725(3) 0.4661(3) 0.1603(3) 0.0611(8) Uani 1 1 d .
H10 H 0.0125 0.5040 0.1293 0.073 Uiso 1 1 calc R
C11 C 0.2110(3) 0.5207(3) 0.1869(2) 0.0473(7) Uani 1 1 d .
C12 C 0.2851(3) 0.6514(3) 0.1714(2) 0.0557(8) Uani 1 1 d .
C13 C 0.2150(4) 0.7552(3) 0.2308(3) 0.1004(14) Uani 1 1 d .
H13A H 0.1313 0.7374 0.1840 0.151 Uiso 1 1 calc R
H13B H 0.2652 0.8411 0.2312 0.151 Uiso 1 1 calc R
H13C H 0.2048 0.7517 0.3141 0.151 Uiso 1 1 calc R
C14 C 0.4245(3) 0.6876(3) 0.2351(3) 0.0907(12) Uani 1 1 d .
H14A H 0.4241 0.6925 0.3215 0.136 Uiso 1 1 calc R
H14B H 0.4701 0.7713 0.2256 0.136 Uiso 1 1 calc R
H14C H 0.4669 0.6217 0.1983 0.136 Uiso 1 1 calc R
C15 C 0.2893(2) 0.6439(2) 0.0349(2) 0.0430(6) Uani 1 1 d .
C16 C 0.2768(3) 0.5270(3) -0.0518(2) 0.0540(7) Uani 1 1 d .
H16 H 0.2600 0.4494 -0.0273 0.065 Uiso 1 1 calc R
C17 C 0.2884(3) 0.5212(3) -0.1743(2) 0.0550(7) Uani 1 1 d .
H17 H 0.2782 0.4398 -0.2303 0.066 Uiso 1 1 calc R
C18 C 0.3146(2) 0.6323(3) -0.2155(2) 0.0443(7) Uani 1 1 d .
C19 C 0.3278(3) 0.7497(3) -0.1283(3) 0.0590(8) Uani 1 1 d .
H19 H 0.3465 0.8275 -0.1525 0.071 Uiso 1 1 calc R
C20 C 0.3142(3) 0.7553(3) -0.0068(2) 0.0585(8) Uani 1 1 d .
H20 H 0.3221 0.8365 0.0487 0.070 Uiso 1 1 calc R
C21 C 0.3313(2) 0.6314(3) -0.3499(2) 0.0520(7) Uani 1 1 d .
C22 C 0.3225(3) 0.4938(3) -0.4315(3) 0.0762(10) Uani 1 1 d .
H22A H 0.3369 0.4989 -0.5136 0.114 Uiso 1 1 calc R
H22B H 0.2381 0.4377 -0.4340 0.114 Uiso 1 1 calc R
H22C H 0.3870 0.4585 -0.3980 0.114 Uiso 1 1 calc R
C23 C 0.2269(3) 0.6859(4) -0.4033(3) 0.0872(12) Uani 1 1 d .
H23A H 0.2345 0.7740 -0.3549 0.131 Uiso 1 1 calc R
H23B H 0.1428 0.6315 -0.4013 0.131 Uiso 1 1 calc R
H23C H 0.2378 0.6863 -0.4872 0.131 Uiso 1 1 calc R
C24 C 0.4638(2) 0.7178(3) -0.3499(2) 0.0468(7) Uani 1 1 d .
C25 C 0.5061(3) 0.8298(3) -0.3882(2) 0.0577(8) Uani 1 1 d .
H25 H 0.4539 0.8727 -0.4235 0.069 Uiso 1 1 calc R
C26 C 0.6403(3) 0.8676(3) -0.3651(2) 0.0556(7) Uani 1 1 d .
H26 H 0.6938 0.9404 -0.3821 0.067 Uiso 1 1 calc R
C27 C 0.6807(2) 0.7783(2) -0.3124(2) 0.0422(6) Uani 1 1 d .
N1 N 0.26804(19) 0.4427(2) 0.22869(18) 0.0446(6) Uani 1 1 d .
N2 N 0.56980(19) 0.6885(2) -0.30481(19) 0.0439(6) Uani 1 1 d .
F1 F 0.10971(19) -0.00620(18) 0.08556(18) 0.0954(7) Uani 1 1 d .
F2 F -0.0961(2) -0.2001(2) 0.0892(2) 0.1396(10) Uani 1 1 d .
F3 F -0.2319(2) -0.17691(19) 0.2835(2) 0.1261(9) Uani 1 1 d .
F4 F -0.15859(18) 0.0404(2) 0.47474(19) 0.1001(7) Uani 1 1 d .
F5 F 0.04537(17) 0.23361(18) 0.47139(15) 0.0814(6) Uani 1 1 d .
H2 H 0.572(2) 0.624(2) -0.277(2) 0.037(7) Uiso 1 1 d .

loop_
_atom_site_aniso_label
_atom_site_aniso_U_11
_atom_site_aniso_U_22
_atom_site_aniso_U_33
_atom_site_aniso_U_23
_atom_site_aniso_U_13
_atom_site_aniso_U_12
C1 0.061(2) 0.0515(19) 0.070(2) 0.0089(17) 0.0170(16) 0.0031(16)
C2 0.071(2) 0.044(2) 0.108(3) -0.001(2) 0.006(2) -0.0088(18)
C3 0.052(2) 0.052(2) 0.124(3) 0.033(2) 0.017(2) -0.0082(17)
C4 0.0501(19) 0.067(2) 0.087(2) 0.043(2) 0.0286(17) 0.0083(17)
C5 0.0494(18) 0.0510(18) 0.0587(19) 0.0200(16) 0.0084(15) 0.0030(15)
C6 0.0387(16) 0.0476(17) 0.0525(17) 0.0187(14) 0.0086(13) 0.0051(13)
C7 0.0364(16) 0.0476(16) 0.0406(15) 0.0134(12) 0.0100(11) 0.0033(12)
C8 0.0370(16) 0.0543(17) 0.0404(15) 0.0182(13) 0.0095(11) 0.0063(13)
C9 0.0381(17) 0.075(2) 0.0580(18) 0.0273(16) 0.0100(13) 0.0090(14)
C10 0.051(2) 0.083(2) 0.0645(19) 0.0365(17) 0.0135(14) 0.0277(16)
C11 0.0544(19) 0.0561(17) 0.0364(14) 0.0182(13) 0.0119(12) 0.0156(14)
C12 0.078(2) 0.0486(17) 0.0424(16) 0.0171(13) 0.0098(14) 0.0138(15)
C13 0.187(4) 0.069(2) 0.069(2) 0.0268(18) 0.063(2) 0.056(3)
C14 0.105(3) 0.074(2) 0.069(2) 0.0362(18) -0.027(2) -0.030(2)
C15 0.0437(16) 0.0464(16) 0.0419(15) 0.0172(13) 0.0088(12) 0.0110(12)
C16 0.071(2) 0.0442(17) 0.0497(18) 0.0208(14) 0.0153(14) 0.0090(14)
C17 0.0637(19) 0.0484(17) 0.0476(17) 0.0084(14) 0.0139(13) 0.0068(14)
C18 0.0307(15) 0.0585(18) 0.0452(16) 0.0189(14) 0.0055(11) 0.0088(12)
C19 0.080(2) 0.0528(19) 0.0554(19) 0.0304(16) 0.0208(15) 0.0189(15)
C20 0.086(2) 0.0441(17) 0.0489(18) 0.0148(14) 0.0193(15) 0.0180(15)
C21 0.0374(16) 0.078(2) 0.0422(16) 0.0235(15) 0.0063(12) 0.0101(14)
C22 0.063(2) 0.095(3) 0.0479(18) 0.0063(17) 0.0103(14) -0.0123(17)
C23 0.0459(19) 0.161(4) 0.072(2) 0.063(2) 0.0072(16) 0.026(2)
C24 0.0423(17) 0.0650(18) 0.0385(15) 0.0223(14) 0.0085(12) 0.0146(14)
C25 0.053(2) 0.073(2) 0.0608(18) 0.0363(16) 0.0119(14) 0.0231(15)
C26 0.057(2) 0.0512(17) 0.0654(19) 0.0289(15) 0.0165(14) 0.0097(14)
C27 0.0407(17) 0.0432(16) 0.0444(15) 0.0179(12) 0.0133(12) 0.0052(13)
N1 0.0422(13) 0.0490(13) 0.0441(12) 0.0202(11) 0.0074(10) 0.0060(11)
N2 0.0389(14) 0.0497(14) 0.0487(13) 0.0261(12) 0.0095(10) 0.0075(12)
F1 0.0930(14) 0.0847(14) 0.0844(13) -0.0087(11) 0.0326(11) 0.0025(11)
F2 0.125(2) 0.0712(15) 0.166(2) -0.0260(15) 0.0223(16) -0.0253(13)
F3 0.0820(15) 0.0760(14) 0.207(3) 0.0507(15) 0.0329(15) -0.0233(12)
F4 0.0821(14) 0.1146(16) 0.1198(16) 0.0638(14) 0.0541(12) 0.0104(12)
F5 0.0773(13) 0.0859(13) 0.0643(11) 0.0100(10) 0.0261(9) -0.0061(10)

loop_
_atom_type_symbol
_atom_type_description
_atom_type_scat_dispersion_real
_atom_type_scat_dispersion_imag
_atom_type_scat_source
C C 0.0033 0.0016 'International Tables Vol C Tables 4.2.6.8 and 6.1.1.4'
H H 0.0000 0.0000 'International Tables Vol C Tables 4.2.6.8 and 6.1.1.4'
N N 0.0061 0.0033 'International Tables Vol C Tables 4.2.6.8 and 6.1.1.4'
F F 0.0171 0.0103 'International Tables Vol C Tables 4.2.6.8 and 6.1.1.4'

loop_
_geom_angle_atom_site_label_1
_geom_angle_atom_site_label_2
_geom_angle_atom_site_label_3
_geom_angle
_geom_angle_site_symmetry_1
_geom_angle_site_symmetry_3
F1 C1 C6 119.2(2) . .
F1 C1 C2 118.5(3) . .
C6 C1 C2 122.3(3) . .
F2 C2 C3 120.1(3) . .
F2 C2 C1 120.2(3) . .
C3 C2 C1 119.7(3) . .
F3 C3 C4 119.7(3) . .
F3 C3 C2 120.3(3) . .
C4 C3 C2 120.0(3) . .
F4 C4 C3 120.4(3) . .
F4 C4 C5 120.2(3) . .
C3 C4 C5 119.4(3) . .
F5 C5 C4 117.4(3) . .
F5 C5 C6 119.9(2) . .
C4 C5 C6 122.7(3) . .
C1 C6 C5 115.9(2) . .
C1 C6 C7 122.0(2) . .
C5 C6 C7 122.1(2) . .
C8 C7 C27 125.0(2) . 2_665
C8 C7 C6 118.4(2) . .
C27 C7 C6 116.6(2) 2_665 .
C7 C8 N1 122.0(2) . .
C7 C8 C9 129.1(2) . .
N1 C8 C9 108.8(2) . .
C10 C9 C8 106.6(2) . .
C10 C9 H9 126.7 . .
C8 C9 H9 126.7 . .
C9 C10 C11 107.1(2) . .
C9 C10 H10 126.4 . .
C11 C10 H10 126.4 . .
N1 C11 C10 111.3(2) . .
N1 C11 C12 122.3(2) . .
C10 C11 C12 126.3(2) . .
C11 C12 C15 110.3(2) . .
C11 C12 C14 110.3(2) . .
C15 C12 C14 108.1(2) . .
C11 C12 C13 107.3(2) . .
C15 C12 C13 110.7(2) . .
C14 C12 C13 110.2(3) . .
C12 C13 H13A 109.5 . .
C12 C13 H13B 109.5 . .
H13A C13 H13B 109.5 . .
C12 C13 H13C 109.5 . .
H13A C13 H13C 109.5 . .
H13B C13 H13C 109.5 . .
C12 C14 H14A 109.5 . .
C12 C14 H14B 109.5 . .
H14A C14 H14B 109.5 . .
C12 C14 H14C 109.5 . .
H14A C14 H14C 109.5 . .
H14B C14 H14C 109.5 . .
C16 C15 C20 116.4(2) . .
C16 C15 C12 121.9(2) . .
C20 C15 C12 121.5(2) . .
C15 C16 C17 121.9(2) . .
C15 C16 H16 119.1 . .
C17 C16 H16 119.1 . .
C18 C17 C16 121.7(3) . .
C18 C17 H17 119.2 . .
C16 C17 H17 119.2 . .
C17 C18 C19 116.4(2) . .
C17 C18 C21 123.6(2) . .
C19 C18 C21 119.9(2) . .
C20 C19 C18 121.9(2) . .
C20 C19 H19 119.0 . .
C18 C19 H19 119.0 . .
C19 C20 C15 121.7(3) . .
C19 C20 H20 119.2 . .
C15 C20 H20 119.2 . .
C24 C21 C22 108.2(2) . .
C24 C21 C23 110.0(2) . .
C22 C21 C23 108.9(2) . .
C24 C21 C18 107.7(2) . .
C22 C21 C18 112.7(2) . .
C23 C21 C18 109.4(2) . .
C21 C22 H22A 109.5 . .
C21 C22 H22B 109.5 . .
H22A C22 H22B 109.5 . .
C21 C22 H22C 109.5 . .
H22A C22 H22C 109.5 . .
H22B C22 H22C 109.5 . .
C21 C23 H23A 109.5 . .
C21 C23 H23B 109.5 . .
H23A C23 H23B 109.5 . .
C21 C23 H23C 109.5 . .
H23A C23 H23C 109.5 . .
H23B C23 H23C 109.5 . .
N2 C24 C25 107.0(2) . .
N2 C24 C21 119.7(2) . .
C25 C24 C21 133.3(2) . .
C24 C25 C26 108.0(2) . .
C24 C25 H25 126.0 . .
C26 C25 H25 126.0 . .
C27 C26 C25 108.1(2) . .
C27 C26 H26 126.0 . .
C25 C26 H26 126.0 . .
N2 C27 C26 105.8(2) . .
N2 C27 C7 122.4(2) . 2_665
C26 C27 C7 131.8(2) . 2_665
C11 N1 C8 106.1(2) . .
C24 N2 C27 111.1(2) . .
C24 N2 H2 126.8(16) . .
C27 N2 H2 122.1(16) . .

loop_
_geom_bond_atom_site_label_1
_geom_bond_atom_site_label_2
_geom_bond_distance
_geom_bond_site_symmetry_2
C1 F1 1.337(3) .
C1 C6 1.369(4) .
C1 C2 1.371(4) .
C2 F2 1.335(4) .
C2 C3 1.358(5) .
C3 F3 1.338(3) .
C3 C4 1.350(4) .
C4 F4 1.343(3) .
C4 C5 1.370(4) .
C5 F5 1.340(3) .
C5 C6 1.371(4) .
C6 C7 1.491(3) .
C7 C8 1.365(3) .
C7 C27 1.418(3) 2_665
C8 N1 1.406(3) .
C8 C9 1.436(3) .
C9 C10 1.332(4) .
C9 H9 0.9300 .
C10 C11 1.444(4) .
C10 H10 0.9300 .
C11 N1 1.305(3) .
C11 C12 1.511(4) .
C12 C15 1.523(3) .
C12 C14 1.530(4) .
C12 C13 1.542(4) .
C13 H13A 0.9600 .
C13 H13B 0.9600 .
C13 H13C 0.9600 .
C14 H14A 0.9600 .
C14 H14B 0.9600 .
C14 H14C 0.9600 .
C15 C16 1.371(3) .
C15 C20 1.376(3) .
C16 C17 1.381(3) .
C16 H16 0.9300 .
C17 C18 1.369(3) .
C17 H17 0.9300 .
C18 C19 1.377(4) .
C18 C21 1.533(3) .
C19 C20 1.373(4) .
C19 H19 0.9300 .
C20 H20 0.9300 .
C21 C24 1.509(4) .
C21 C22 1.529(4) .
C21 C23 1.532(4) .
C22 H22A 0.9600 .
C22 H22B 0.9600 .
C22 H22C 0.9600 .
C23 H23A 0.9600 .
C23 H23B 0.9600 .
C23 H23C 0.9600 .
C24 N2 1.346(3) .
C24 C25 1.375(3) .
C25 C26 1.387(4) .
C25 H25 0.9300 .
C26 C27 1.384(3) .
C26 H26 0.9300 .
C27 N2 1.372(3) .
C27 C7 1.418(3) 2_665
N2 H2 0.84(2) .

loop_
_geom_hbond_atom_site_label_D
_geom_hbond_atom_site_label_H
_geom_hbond_atom_site_label_A
_geom_hbond_distance_DH
_geom_hbond_distance_HA
_geom_hbond_distance_DA
_geom_hbond_angle_DHA
_geom_hbond_site_symmetry_A
N2 H2 N1 0.84(2) 2.10(2) 2.702(3) 129(2) 2_665

loop_
_geom_torsion_atom_site_label_1
_geom_torsion_atom_site_label_2
_geom_torsion_atom_site_label_3
_geom_torsion_atom_site_label_4
_geom_torsion
_geom_torsion_site_symmetry_1
_geom_torsion_site_symmetry_4
F1 C1 C2 F2 -0.2(5) . .
C6 C1 C2 F2 179.7(3) . .
F1 C1 C2 C3 179.3(3) . .
C6 C1 C2 C3 -0.7(5) . .
F2 C2 C3 F3 -0.5(5) . .
C1 C2 C3 F3 180.0(3) . .
F2 C2 C3 C4 179.2(3) . .
C1 C2 C3 C4 -0.4(5) . .
F3 C3 C4 F4 0.2(5) . .
C2 C3 C4 F4 -179.5(3) . .
F3 C3 C4 C5 -179.7(3) . .
C2 C3 C4 C5 0.7(5) . .
F4 C4 C5 F5 0.5(4) . .
C3 C4 C5 F5 -179.7(3) . .
F4 C4 C5 C6 -179.8(2) . .
C3 C4 C5 C6 0.1(4) . .
F1 C1 C6 C5 -178.6(3) . .
C2 C1 C6 C5 1.4(4) . .
F1 C1 C6 C7 2.3(4) . .
C2 C1 C6 C7 -177.7(3) . .
F5 C5 C6 C1 178.7(2) . .
C4 C5 C6 C1 -1.1(4) . .
F5 C5 C6 C7 -2.2(4) . .
C4 C5 C6 C7 178.0(3) . .
C1 C6 C7 C8 95.5(3) . .
C5 C6 C7 C8 -83.6(3) . .
C1 C6 C7 C27 -84.2(3) . 2_665
C5 C6 C7 C27 96.7(3) . 2_665
C27 C7 C8 N1 -2.2(4) 2_665 .
C6 C7 C8 N1 178.1(2) . .
C27 C7 C8 C9 179.0(2) 2_665 .
C6 C7 C8 C9 -0.7(4) . .
C7 C8 C9 C10 179.2(3) . .
N1 C8 C9 C10 0.2(3) . .
C8 C9 C10 C11 -0.4(3) . .
C9 C10 C11 N1 0.4(3) . .
C9 C10 C11 C12 -179.1(2) . .
N1 C11 C12 C15 107.6(3) . .
C10 C11 C12 C15 -73.0(3) . .
N1 C11 C12 C14 -11.7(4) . .
C10 C11 C12 C14 167.7(3) . .
N1 C11 C12 C13 -131.8(3) . .
C10 C11 C12 C13 47.7(3) . .
C11 C12 C15 C16 -24.6(3) . .
C14 C12 C15 C16 96.1(3) . .
C13 C12 C15 C16 -143.2(3) . .
C11 C12 C15 C20 159.7(2) . .
C14 C12 C15 C20 -79.7(3) . .
C13 C12 C15 C20 41.1(4) . .
C20 C15 C16 C17 -0.1(4) . .
C12 C15 C16 C17 -176.0(3) . .
C15 C16 C17 C18 0.8(4) . .
C16 C17 C18 C19 -0.4(4) . .
C16 C17 C18 C21 178.6(2) . .
C17 C18 C19 C20 -0.6(4) . .
C21 C18 C19 C20 -179.7(2) . .
C18 C19 C20 C15 1.4(4) . .
C16 C15 C20 C19 -1.0(4) . .
C12 C15 C20 C19 175.0(3) . .
C17 C18 C21 C24 -122.2(3) . .
C19 C18 C21 C24 56.8(3) . .
C17 C18 C21 C22 -2.9(3) . .
C19 C18 C21 C22 176.0(2) . .
C17 C18 C21 C23 118.4(3) . .
C19 C18 C21 C23 -62.7(3) . .
C22 C21 C24 N2 -62.1(3) . .
C23 C21 C24 N2 179.0(2) . .
C18 C21 C24 N2 59.9(3) . .
C22 C21 C24 C25 118.1(3) . .
C23 C21 C24 C25 -0.8(4) . .
C18 C21 C24 C25 -119.8(3) . .
N2 C24 C25 C26 0.0(3) . .
C21 C24 C25 C26 179.7(3) . .
C24 C25 C26 C27 0.1(3) . .
C25 C26 C27 N2 0.0(3) . .
C25 C26 C27 C7 178.7(3) . 2_665
C10 C11 N1 C8 -0.3(3) . .
C12 C11 N1 C8 179.2(2) . .
C7 C8 N1 C11 -179.0(2) . .
C9 C8 N1 C11 0.0(3) . .
C25 C24 N2 C27 0.0(3) . .
C21 C24 N2 C27 -179.8(2) . .
C26 C27 N2 C24 0.0(3) . .
C7 C27 N2 C24 -178.9(2) 2_665 .
